data_4508806
loop_
_publ_author_name
'Day, Graeme M.'
'Motherwell, W. D. Sam'

_publ_section_title
;
 An Experiment in Crystal Structure Prediction by Popular Vote
;
_journal_issue 9
_journal_name_full 'Crystal Growth &amp; Design'
_journal_page_first 1985
_journal_paper_doi 10.1021/cg060313r
_journal_volume 6
_journal_year 2006
_chemical_formula_moiety 'C8 H6 F N O'
_chemical_formula_sum 'C8 H6 F N O'
_chemical_formula_weight 151.14
_chemical_name_common 5-fluoro-2-oxindole
_chemical_name_systematic
; 
 ? 
;
_space_group_IT_number 4
_symmetry_cell_setting monoclinic
_symmetry_space_group_name_Hall 'P 2yb'
_symmetry_space_group_name_H-M 'P 1 21 1'
_atom_sites_solution_hydrogens geom
_atom_sites_solution_primary direct
_atom_sites_solution_secondary difmap
_audit_creation_method SHELXL-97
_cell_angle_alpha 90.00
_cell_angle_beta 92.880(3)
_cell_angle_gamma 90.00
_cell_formula_units_Z 2
_cell_length_a 4.3901(3)
_cell_length_b 7.1531(5)
_cell_length_c 11.0189(8)
_cell_measurement_reflns_used 2816
_cell_measurement_temperature 180(2)
_cell_measurement_theta_max 27.48
_cell_measurement_theta_min 1.00
_cell_volume 345.59(4)
_computing_cell_refinement 'HKL Scalepack (Otwinowski & Minor 1997)'
_computing_data_collection 'Collect (Nonius B.V. 1998)'
_computing_data_reduction
;
 HKL Denzo and Scalepack (Otwinowski & Minor 1997)
;
_computing_publication_material 'SHELXL-97 (Sheldrick 1997)'
_computing_structure_refinement 'SHELXL-97 (Sheldrick 1997)'
_computing_structure_solution 'SIR-92 (Altomare et al. 1994)'
_diffrn_ambient_temperature 180(2)
_diffrn_measured_fraction_theta_full 0.981
_diffrn_measured_fraction_theta_max 0.981
_diffrn_measurement_device_type 'Nonius Kappa CCD'
_diffrn_measurement_method 'Thin slice \w and \f scans'
_diffrn_radiation_source 'fine-focus sealed tube'
_diffrn_radiation_type MoK\a
_diffrn_radiation_wavelength 0.71073
_diffrn_reflns_av_R_equivalents 0.0317
_diffrn_reflns_av_sigmaI/netI 0.0413
_diffrn_reflns_limit_h_max 5
_diffrn_reflns_limit_h_min -5
_diffrn_reflns_limit_k_max 9
_diffrn_reflns_limit_k_min -8
_diffrn_reflns_limit_l_max 14
_diffrn_reflns_limit_l_min -12
_diffrn_reflns_number 2102
_diffrn_reflns_theta_full 27.48
_diffrn_reflns_theta_max 27.48
_diffrn_reflns_theta_min 3.70
_exptl_absorpt_coefficient_mu 0.115
_exptl_absorpt_correction_T_max 0.989
_exptl_absorpt_correction_T_min 0.933
_exptl_absorpt_correction_type multi-scan
_exptl_absorpt_process_details
;
multi-scan from symmetry-related measurements 
 Sortav (Blessing 1995)
;
_exptl_crystal_colour yellow
_exptl_crystal_density_diffrn 1.452
_exptl_crystal_density_method 'not measured'
_exptl_crystal_description blocks
_exptl_crystal_F_000 156
_exptl_crystal_size_max 0.37
_exptl_crystal_size_mid 0.18
_exptl_crystal_size_min 0.10
_refine_diff_density_max 0.141
_refine_diff_density_min -0.154
_refine_diff_density_rms 0.038
_refine_ls_abs_structure_details 'Flack H D (1983), Acta Cryst. A39, 876-881'
_refine_ls_abs_structure_Flack -0.1(9)
_refine_ls_extinction_method none
_refine_ls_goodness_of_fit_ref 1.085
_refine_ls_hydrogen_treatment constr
_refine_ls_matrix_type full
_refine_ls_number_parameters 100
_refine_ls_number_reflns 1304
_refine_ls_number_restraints 1
_refine_ls_restrained_S_all 1.084
_refine_ls_R_factor_all 0.0353
_refine_ls_R_factor_gt 0.0329
_refine_ls_shift/su_max 0.000
_refine_ls_shift/su_mean 0.000
_refine_ls_structure_factor_coef Fsqd
_refine_ls_weighting_details 'calc w=1/[\s^2^(Fo^2^)+(0.0377P)^2^+0.0458P] where P=(Fo^2^+2Fc^2^)/3'
_refine_ls_weighting_scheme calc
_refine_ls_wR_factor_gt 0.0822
_refine_ls_wR_factor_ref 0.0842
_reflns_number_gt 1247
_reflns_number_total 1304
_reflns_threshold_expression >2sigma(I)
_cod_data_source_file cg060313rsup1.cif
_cod_data_source_block wj0519
_cod_original_sg_symbol_H-M P2(1)
_cod_database_code 4508806

loop_
_symmetry_equiv_pos_as_xyz
'x, y, z'
'-x, y+1/2, -z'

loop_
_atom_site_label
_atom_site_type_symbol
_atom_site_fract_x
_atom_site_fract_y
_atom_site_fract_z
_atom_site_U_iso_or_equiv
_atom_site_adp_type
_atom_site_occupancy
_atom_site_symmetry_multiplicity
_atom_site_calc_flag
_atom_site_refinement_flags
F1 F 0.9367(2) -0.16934(18) 0.55721(10) 0.0545(4) Uani 1 1 d .
O1 O -0.0643(3) 0.39107(18) 0.89933(11) 0.0432(3) Uani 1 1 d .
N1 N 0.1900(3) 0.11075(18) 0.89453(11) 0.0302(3) Uani 1 1 d .
H1A H 0.1284 0.0632 0.9627 0.036 Uiso 1 1 calc R
C1 C 0.1082(3) 0.2818(2) 0.85151(14) 0.0308(3) Uani 1 1 d .
C2 C 0.2702(4) 0.3120(2) 0.73418(13) 0.0313(3) Uani 1 1 d .
H2A H 0.1220 0.3350 0.6651 0.038 Uiso 1 1 calc R
H2B H 0.4132 0.4189 0.7417 0.038 Uiso 1 1 calc R
C3 C 0.4379(3) 0.1326(2) 0.71794(13) 0.0271(3) Uani 1 1 d .
C4 C 0.6222(4) 0.0704(3) 0.62802(13) 0.0335(4) Uani 1 1 d .
H4A H 0.6588 0.1447 0.5588 0.040 Uiso 1 1 calc R
C5 C 0.7503(3) -0.1046(3) 0.64361(14) 0.0368(4) Uani 1 1 d .
C6 C 0.7030(3) -0.2189(3) 0.74164(16) 0.0363(4) Uani 1 1 d .
H6A H 0.7983 -0.3380 0.7482 0.044 Uiso 1 1 calc R
C7 C 0.5136(3) -0.1573(2) 0.83071(15) 0.0326(3) Uani 1 1 d .
H7A H 0.4735 -0.2333 0.8988 0.039 Uiso 1 1 calc R
C8 C 0.3858(3) 0.0182(2) 0.81686(13) 0.0268(3) Uani 1 1 d .

loop_
_atom_site_aniso_label
_atom_site_aniso_U_11
_atom_site_aniso_U_22
_atom_site_aniso_U_33
_atom_site_aniso_U_23
_atom_site_aniso_U_13
_atom_site_aniso_U_12
F1 0.0460(6) 0.0683(9) 0.0502(6) -0.0220(6) 0.0130(5) 0.0083(6)
O1 0.0499(7) 0.0400(7) 0.0401(6) -0.0110(5) 0.0052(5) 0.0107(6)
N1 0.0341(6) 0.0313(7) 0.0254(6) 0.0006(5) 0.0053(5) -0.0003(6)
C1 0.0343(8) 0.0297(7) 0.0281(6) -0.0055(6) -0.0012(5) -0.0007(7)
C2 0.0391(8) 0.0243(8) 0.0307(7) 0.0017(6) 0.0032(6) -0.0016(6)
C3 0.0293(7) 0.0241(7) 0.0279(7) -0.0014(6) 0.0009(5) -0.0046(6)
C4 0.0333(8) 0.0394(9) 0.0281(7) -0.0025(6) 0.0056(6) -0.0053(7)
C5 0.0290(7) 0.0431(10) 0.0386(8) -0.0145(8) 0.0042(6) -0.0007(8)
C6 0.0309(8) 0.0285(8) 0.0491(9) -0.0073(7) -0.0030(6) 0.0021(7)
C7 0.0320(7) 0.0271(8) 0.0384(8) 0.0041(6) -0.0015(6) -0.0019(6)
C8 0.0240(7) 0.0276(7) 0.0286(7) -0.0008(6) 0.0010(5) -0.0045(6)

loop_
_atom_type_symbol
_atom_type_description
_atom_type_scat_dispersion_real
_atom_type_scat_dispersion_imag
_atom_type_scat_source
C C 0.0033 0.0016 'International Tables Vol C Tables 4.2.6.8 and 6.1.1.4'
H H 0.0000 0.0000 'International Tables Vol C Tables 4.2.6.8 and 6.1.1.4'
O O 0.0106 0.0060 'International Tables Vol C Tables 4.2.6.8 and 6.1.1.4'
N N 0.0061 0.0033 'International Tables Vol C Tables 4.2.6.8 and 6.1.1.4'
F F 0.0171 0.0103 'International Tables Vol C Tables 4.2.6.8 and 6.1.1.4'

loop_
_geom_angle_atom_site_label_1
_geom_angle_atom_site_label_2
_geom_angle_atom_site_label_3
_geom_angle
C1 N1 C8 111.81(13)
C1 N1 H1A 124.1
C8 N1 H1A 124.1
O1 C1 N1 125.76(16)
O1 C1 C2 126.88(15)
N1 C1 C2 107.36(13)
C3 C2 C1 103.52(12)
C3 C2 H2A 111.1
C1 C2 H2A 111.1
C3 C2 H2B 111.1
C1 C2 H2B 111.1
H2A C2 H2B 109.0
C4 C3 C8 119.81(15)
C4 C3 C2 132.14(14)
C8 C3 C2 108.05(13)
C5 C4 C3 116.87(15)
C5 C4 H4A 121.6
C3 C4 H4A 121.6
F1 C5 C4 118.39(16)
F1 C5 C6 117.60(16)
C4 C5 C6 124.02(15)
C5 C6 C7 118.93(16)
C5 C6 H6A 120.5
C7 C6 H6A 120.5
C8 C7 C6 117.72(15)
C8 C7 H7A 121.1
C6 C7 H7A 121.1
C7 C8 C3 122.65(15)
C7 C8 N1 128.14(14)
C3 C8 N1 109.21(13)

loop_
_geom_bond_atom_site_label_1
_geom_bond_atom_site_label_2
_geom_bond_distance
F1 C5 1.3672(18)
O1 C1 1.225(2)
N1 C1 1.354(2)
N1 C8 1.408(2)
N1 H1A 0.8800
C1 C2 1.522(2)
C2 C3 1.495(2)
C2 H2A 0.9900
C2 H2B 0.9900
C3 C4 1.384(2)
C3 C8 1.391(2)
C4 C5 1.379(3)
C4 H4A 0.9500
C5 C6 1.379(3)
C6 C7 1.390(2)
C6 H6A 0.9500
C7 C8 1.380(2)
C7 H7A 0.9500

loop_
_geom_torsion_atom_site_label_1
_geom_torsion_atom_site_label_2
_geom_torsion_atom_site_label_3
_geom_torsion_atom_site_label_4
_geom_torsion
C8 N1 C1 O1 178.57(14)
C8 N1 C1 C2 -1.57(16)
O1 C1 C2 C3 -177.96(14)
N1 C1 C2 C3 2.18(15)
C1 C2 C3 C4 178.61(15)
C1 C2 C3 C8 -2.05(15)
C8 C3 C4 C5 -1.1(2)
C2 C3 C4 C5 178.15(15)
C3 C4 C5 F1 -179.19(13)
C3 C4 C5 C6 0.6(2)
F1 C5 C6 C7 -179.73(13)
C4 C5 C6 C7 0.5(2)
C5 C6 C7 C8 -1.0(2)
C6 C7 C8 C3 0.4(2)
C6 C7 C8 N1 -179.58(14)
C4 C3 C8 C7 0.6(2)
C2 C3 C8 C7 -178.79(13)
C4 C3 C8 N1 -179.33(13)
C2 C3 C8 N1 1.23(16)
C1 N1 C8 C7 -179.74(14)
C1 N1 C8 C3 0.24(16)
